data_1572443
loop_
_publ_author_name
'Pilavadi, Thangamuniyandi'
'Krishnan, Soundararajan'
'Loganathan, Nagarajan'

_publ_section_title
;
 Bis[\m-3-(pyridin-2-yl)pyrazolato]bis[acetato(3,5-dimethyl-1H-pyrazole)nickel(II)]
;
_journal_coeditor_code ZL4073
_journal_issue 8
_journal_name_full IUCrData
_journal_paper_doi 10.1107/S2414314624008101
_journal_volume 9
_journal_year 2024
_chemical_formula_iupac '[Ni2 (C8 H6 N3)2  (C2 H3 O2)2(C5 H8 N2)2]'
_chemical_formula_moiety 'C30 H34 N10 Ni2 O4'
_chemical_formula_sum 'C30 H34 N10 Ni2 O4'
_chemical_formula_weight 716.09
_chemical_name_common 'nickel-3(pyridin-2-ylpyrazolyl)3,5-dimethylpyrazole acetate'
_chemical_name_systematic Bis[\m-3-(pyridin-2-yl)pyrazolato]bis[acetato(3,5-dimethyl-1<i>H</i>-pyrazole)nickel(II)]
_space_group_crystal_system monoclinic
_space_group_IT_number 14
_space_group_name_Hall '-P 2yn'
_space_group_name_H-M_alt 'P 1 21/n 1'
_atom_sites_solution_hydrogens mixed
_atom_sites_solution_primary difmap
_atom_sites_solution_secondary geom
_audit_creation_method SHELXL-2019/3
_cell_angle_alpha 90
_cell_angle_beta 92.2100(10)
_cell_angle_gamma 90
_cell_formula_units_Z 2
_cell_length_a 11.1045(7)
_cell_length_b 9.1489(6)
_cell_length_c 15.8088(11)
_cell_measurement_reflns_used 5987
_cell_measurement_temperature 100(2)
_cell_measurement_theta_max 28.29
_cell_measurement_theta_min 2.57
_cell_volume 1604.88(18)
_computing_cell_refinement
;
SMART (Bruker, 2012)
;
_computing_data_collection
;
SMART (Bruker, 2012)
;
_computing_data_reduction
;
SAINT (Bruker, 2012)
;
_computing_molecular_graphics
;
ORTEP-3 for Windows 2020.3 (Farrugia, 2012), DIAMOND 3.2k
(Brandenburg et al., 2014)
;
_computing_publication_material
;
PublCIF (Westrip, 2010)
;
_computing_structure_refinement
;
<i>SHELXL2019/2</i> (Sheldrick, 2015b)
;
_computing_structure_solution
;
<i>SHELXT</i> (Sheldrick, 2015a)
;
_diffrn_ambient_temperature 100(2)
_diffrn_measured_fraction_theta_full 0.999
_diffrn_measured_fraction_theta_max 0.989
_diffrn_measurement_device_type 'Bruker APEX'
_diffrn_measurement_method '\f and \w scans'
_diffrn_radiation_type MoK\a
_diffrn_radiation_wavelength 0.71073
_diffrn_reflns_av_R_equivalents 0.0252
_diffrn_reflns_av_unetI/netI 0.0268
_diffrn_reflns_limit_h_max 14
_diffrn_reflns_limit_h_min -14
_diffrn_reflns_limit_k_max 12
_diffrn_reflns_limit_k_min -12
_diffrn_reflns_limit_l_max 14
_diffrn_reflns_limit_l_min -21
_diffrn_reflns_number 10468
_diffrn_reflns_theta_full 25.242
_diffrn_reflns_theta_max 28.312
_diffrn_reflns_theta_min 2.202
_diffrn_source 'sealed tube'
_diffrn_standards_decay_% 0
_diffrn_standards_interval_count 22
_diffrn_standards_number 4
_exptl_absorpt_coefficient_mu 1.225
_exptl_absorpt_correction_T_max 0.905
_exptl_absorpt_correction_T_min 0.875
_exptl_absorpt_correction_type multi-scan
_exptl_absorpt_process_details
;
(SADABS; Krause <i>et al.</i>,  2015
;
_exptl_crystal_colour blue
_exptl_crystal_density_diffrn 1.482
_exptl_crystal_description prism
_exptl_crystal_F_000 744
_exptl_crystal_size_max 0.120
_exptl_crystal_size_mid 0.100
_exptl_crystal_size_min 0.100
_refine_diff_density_max 0.438
_refine_diff_density_min -0.269
_refine_ls_extinction_method none
_refine_ls_goodness_of_fit_ref 1.042
_refine_ls_hydrogen_treatment mixed
_refine_ls_matrix_type full
_refine_ls_number_parameters 214
_refine_ls_number_reflns 3946
_refine_ls_number_restraints 0
_refine_ls_restrained_S_all 1.042
_refine_ls_R_factor_all 0.0327
_refine_ls_R_factor_gt 0.0300
_refine_ls_shift/su_max 0.000
_refine_ls_shift/su_mean 0.000
_refine_ls_structure_factor_coef Fsqd
_refine_ls_weighting_details 'w=1/[\s^2^(Fo^2^)+(0.0457P)^2^+0.5264P] where P=(Fo^2^+2Fc^2^)/3'
_refine_ls_weighting_scheme calc
_refine_ls_wR_factor_gt 0.0778
_refine_ls_wR_factor_ref 0.0794
_reflns_number_gt 3617
_reflns_number_total 3946
_reflns_threshold_expression 'I > 2\s(I)'
_cod_data_source_file zl4073.cif
_cod_data_source_block I
_cod_original_sg_symbol_H-M 'P 21/n'
_cod_database_code 1572443
_shelx_space_group_comment
;
The symmetry employed for this shelxl refinement is uniquely defined
by the following loop, which should always be used as a source of
symmetry information in preference to the above space-group names.
They are only intended as comments.
;
_shelx_estimated_absorpt_t_min 0.867
_shelx_estimated_absorpt_t_max 0.887

loop_
_space_group_symop_operation_xyz
'x, y, z'
'-x+1/2, y+1/2, -z+1/2'
'-x, -y, -z'
'x-1/2, -y-1/2, z-1/2'

loop_
_atom_site_type_symbol
_atom_site_label
_atom_site_fract_x
_atom_site_fract_y
_atom_site_fract_z
_atom_site_U_iso_or_equiv
_atom_site_adp_type
_atom_site_calc_flag
_atom_site_occupancy
_atom_site_disorder_assembly
_atom_site_disorder_group
C C1 0.11107(14) 0.40306(17) 0.31691(10) 0.0189(3) Uani d 1 . .
H H1 0.177134 0.357829 0.290855 0.023 Uiso calc 1 . .
C C2 0.08185(14) 0.54516(18) 0.29476(10) 0.0212(3) Uani d 1 . .
H H2 0.125431 0.595694 0.253272 0.025 Uiso calc 1 . .
C C3 -0.01268(15) 0.61225(16) 0.33456(11) 0.0213(3) Uani d 1 . .
H H3 -0.033162 0.710881 0.321898 0.026 Uiso calc 1 . .
C C4 -0.07701(13) 0.53426(17) 0.39297(9) 0.0184(3) Uani d 1 . .
H H4 -0.142463 0.578183 0.420430 0.022 Uiso calc 1 . .
C C5 -0.04392(13) 0.39056(15) 0.41058(9) 0.0152(3) Uani d 1 . .
C C6 -0.10578(12) 0.29590(16) 0.46928(9) 0.0154(3) Uani d 1 . .
C C7 -0.21072(13) 0.31154(17) 0.51418(10) 0.0192(3) Uani d 1 . .
H H7 -0.263572 0.393132 0.515024 0.023 Uiso calc 1 . .
C C8 -0.21990(13) 0.18053(17) 0.55720(10) 0.0191(3) Uani d 1 . .
H H8 -0.282715 0.156611 0.593911 0.023 Uiso calc 1 . .
C C9 -0.31184(15) -0.1728(2) 0.28848(11) 0.0268(4) Uani d 1 . .
H H9A -0.325502 -0.242347 0.241949 0.040 Uiso calc 1 . .
H H9B -0.377717 -0.101487 0.288064 0.040 Uiso calc 1 . .
H H9C -0.308875 -0.225503 0.342481 0.040 Uiso calc 1 . .
C C10 -0.19552(14) -0.09537(16) 0.27774(10) 0.0195(3) Uani d 1 . .
C C11 -0.12922(14) -0.06840(18) 0.20783(10) 0.0206(3) Uani d 1 . .
H H11 -0.149648 -0.094806 0.150952 0.025 Uiso calc 1 . .
C C12 -0.02518(13) 0.00603(17) 0.23726(9) 0.0189(3) Uani d 1 . .
C C13 0.07636(15) 0.0650(2) 0.18861(11) 0.0272(4) Uani d 1 . .
H H13A 0.101087 -0.008066 0.147390 0.041 Uiso calc 1 . .
H H13B 0.144532 0.087654 0.227618 0.041 Uiso calc 1 . .
H H13C 0.050240 0.154119 0.158824 0.041 Uiso calc 1 . .
C C14 0.30155(13) 0.17584(17) 0.44170(10) 0.0207(3) Uani d 1 . .
C C15 0.43466(15) 0.2066(2) 0.45627(13) 0.0363(4) Uani d 1 . .
H H15A 0.473384 0.211363 0.401669 0.054 Uiso calc 1 . .
H H15B 0.471550 0.128286 0.490694 0.054 Uiso calc 1 . .
H H15C 0.445230 0.300123 0.485868 0.054 Uiso calc 1 . .
N N1 0.05042(11) 0.32623(14) 0.37348(8) 0.0158(2) Uani d 1 . .
N N2 -0.05658(10) 0.16361(14) 0.48562(7) 0.0143(2) Uani d 1 . .
N N3 -0.12709(11) 0.09133(14) 0.53973(8) 0.0157(2) Uani d 1 . .
N N4 -0.02724(11) 0.02391(14) 0.32099(8) 0.0161(2) Uani d 1 . .
N N6 -0.13244(11) -0.03814(14) 0.34435(8) 0.0179(3) Uani d 1 . .
O O1 0.23062(10) 0.19619(12) 0.50069(7) 0.0213(2) Uani d 1 . .
O O2 0.26366(10) 0.12852(12) 0.37041(7) 0.0204(2) Uani d 1 . .
Ni Ni1 0.08662(2) 0.11295(2) 0.41577(2) 0.01351(7) Uani d 1 . .
H H6 -0.1496(16) -0.046(2) 0.3967(12) 0.016 Uiso d 1 . .

loop_
_atom_site_aniso_label
_atom_site_aniso_U_11
_atom_site_aniso_U_22
_atom_site_aniso_U_33
_atom_site_aniso_U_12
_atom_site_aniso_U_13
_atom_site_aniso_U_23
C1 0.0153(7) 0.0217(8) 0.0195(7) -0.0015(5) 0.0013(6) 0.0017(6)
C2 0.0190(7) 0.0229(8) 0.0218(8) -0.0039(6) 0.0009(6) 0.0061(6)
C3 0.0223(8) 0.0164(7) 0.0249(8) 0.0001(6) -0.0022(6) 0.0037(6)
C4 0.0164(7) 0.0188(7) 0.0198(7) 0.0007(5) -0.0014(6) -0.0008(6)
C5 0.0139(6) 0.0180(7) 0.0136(6) -0.0012(5) -0.0024(5) -0.0015(5)
C6 0.0146(6) 0.0171(7) 0.0143(6) -0.0001(5) -0.0008(5) -0.0009(5)
C7 0.0171(7) 0.0205(8) 0.0200(7) 0.0040(6) 0.0022(6) 0.0005(6)
C8 0.0152(7) 0.0234(8) 0.0189(7) 0.0029(6) 0.0037(5) 0.0013(6)
C9 0.0225(8) 0.0303(9) 0.0271(8) -0.0091(7) -0.0076(6) 0.0063(7)
C10 0.0183(7) 0.0166(7) 0.0229(8) -0.0001(5) -0.0054(6) 0.0023(6)
C11 0.0212(7) 0.0217(7) 0.0183(7) 0.0017(6) -0.0044(6) -0.0010(6)
C12 0.0180(7) 0.0200(7) 0.0186(7) 0.0032(6) -0.0006(6) 0.0015(6)
C13 0.0226(8) 0.0396(10) 0.0197(8) -0.0009(7) 0.0034(6) -0.0011(7)
C14 0.0144(7) 0.0201(7) 0.0275(8) -0.0013(5) -0.0002(6) 0.0065(6)
C15 0.0161(8) 0.0456(11) 0.0467(11) -0.0063(7) -0.0028(7) 0.0064(9)
N1 0.0134(6) 0.0186(6) 0.0154(6) -0.0008(5) -0.0005(4) 0.0009(5)
N2 0.0126(5) 0.0166(6) 0.0136(6) -0.0005(5) 0.0013(4) 0.0009(5)
N3 0.0129(6) 0.0196(6) 0.0147(6) 0.0006(5) 0.0023(4) 0.0016(5)
N4 0.0134(6) 0.0165(6) 0.0183(6) 0.0001(4) 0.0011(5) 0.0012(5)
N6 0.0162(6) 0.0204(6) 0.0172(6) -0.0022(5) -0.0003(5) 0.0016(5)
O1 0.0176(5) 0.0256(6) 0.0205(5) -0.0023(4) -0.0009(4) 0.0005(4)
O2 0.0164(5) 0.0240(6) 0.0210(6) 0.0005(4) 0.0043(4) 0.0027(4)
Ni1 0.01067(11) 0.01613(12) 0.01377(11) -0.00014(6) 0.00125(7) 0.00074(6)

loop_
_atom_type_symbol
_atom_type_description
_atom_type_scat_dispersion_real
_atom_type_scat_dispersion_imag
_atom_type_scat_source
C C 0.0033 0.0016 'International Tables Vol C Tables 4.2.6.8 and 6.1.1.4'
H H 0.0000 0.0000 'International Tables Vol C Tables 4.2.6.8 and 6.1.1.4'
N N 0.0061 0.0033 'International Tables Vol C Tables 4.2.6.8 and 6.1.1.4'
O O 0.0106 0.0060 'International Tables Vol C Tables 4.2.6.8 and 6.1.1.4'
Ni Ni 0.3393 1.1124 'International Tables Vol C Tables 4.2.6.8 and 6.1.1.4'

loop_
_geom_angle_atom_site_label_1
_geom_angle_atom_site_label_2
_geom_angle_atom_site_label_3
_geom_angle_site_symmetry_1
_geom_angle_site_symmetry_3
_geom_angle
_geom_angle_publ_flag
N1 C1 C2 . . 122.95(15) ?
N1 C1 H1 . . 118.5 ?
C2 C1 H1 . . 118.5 ?
C1 C2 C3 . . 118.39(14) ?
C1 C2 H2 . . 120.8 ?
C3 C2 H2 . . 120.8 ?
C4 C3 C2 . . 119.50(14) ?
C4 C3 H3 . . 120.2 ?
C2 C3 H3 . . 120.2 ?
C3 C4 C5 . . 118.75(14) ?
C3 C4 H4 . . 120.6 ?
C5 C4 H4 . . 120.6 ?
N1 C5 C4 . . 121.80(14) ?
N1 C5 C6 . . 114.08(13) ?
C4 C5 C6 . . 124.12(14) ?
N2 C6 C7 . . 109.55(13) ?
N2 C6 C5 . . 117.19(13) ?
C7 C6 C5 . . 133.25(14) ?
C8 C7 C6 . . 103.89(13) ?
C8 C7 H7 . . 128.1 ?
C6 C7 H7 . . 128.1 ?
N3 C8 C7 . . 110.57(13) ?
N3 C8 H8 . . 124.7 ?
C7 C8 H8 . . 124.7 ?
C10 C9 H9A . . 109.5 ?
C10 C9 H9B . . 109.5 ?
H9A C9 H9B . . 109.5 ?
C10 C9 H9C . . 109.5 ?
H9A C9 H9C . . 109.5 ?
H9B C9 H9C . . 109.5 ?
N6 C10 C11 . . 106.28(14) ?
N6 C10 C9 . . 121.53(15) ?
C11 C10 C9 . . 132.18(15) ?
C10 C11 C12 . . 106.26(13) ?
C10 C11 H11 . . 126.9 ?
C12 C11 H11 . . 126.9 ?
N4 C12 C11 . . 110.03(14) ?
N4 C12 C13 . . 120.64(14) ?
C11 C12 C13 . . 129.31(14) ?
C12 C13 H13A . . 109.5 ?
C12 C13 H13B . . 109.5 ?
H13A C13 H13B . . 109.5 ?
C12 C13 H13C . . 109.5 ?
H13A C13 H13C . . 109.5 ?
H13B C13 H13C . . 109.5 ?
O1 C14 O2 . . 121.02(14) ?
O1 C14 C15 . . 119.71(15) ?
O2 C14 C15 . . 119.27(15) ?
O1 C14 Ni1 . . 61.93(8) ?
O2 C14 Ni1 . . 59.12(8) ?
C15 C14 Ni1 . . 177.13(13) ?
C14 C15 H15A . . 109.5 ?
C14 C15 H15B . . 109.5 ?
H15A C15 H15B . . 109.5 ?
C14 C15 H15C . . 109.5 ?
H15A C15 H15C . . 109.5 ?
H15B C15 H15C . . 109.5 ?
C1 N1 C5 . . 118.57(13) ?
C1 N1 Ni1 . . 127.31(10) ?
C5 N1 Ni1 . . 114.10(10) ?
C6 N2 N3 . . 108.63(12) ?
C6 N2 Ni1 . . 114.95(10) ?
N3 N2 Ni1 . . 135.91(10) ?
C8 N3 N2 . . 107.36(12) ?
C8 N3 Ni1 . 3_556 129.94(10) ?
N2 N3 Ni1 . 3_556 122.68(9) ?
C12 N4 N6 . . 105.39(12) ?
C12 N4 Ni1 . . 136.57(11) ?
N6 N4 Ni1 . . 118.01(9) ?
C10 N6 N4 . . 112.04(13) ?
C10 N6 H6 . . 126.3(12) ?
N4 N6 H6 . . 121.3(12) ?
C14 O1 Ni1 . . 87.55(9) ?
C14 O2 Ni1 . . 90.15(9) ?
N2 Ni1 N3 . 3_556 100.88(5) ?
N2 Ni1 N4 . . 90.81(5) ?
N3 Ni1 N4 3_556 . 90.53(5) ?
N2 Ni1 N1 . . 79.39(5) ?
N3 Ni1 N1 3_556 . 177.68(5) ?
N4 Ni1 N1 . . 91.77(5) ?
N2 Ni1 O2 . . 157.80(5) ?
N3 Ni1 O2 3_556 . 89.05(5) ?
N4 Ni1 O2 . . 109.07(5) ?
N1 Ni1 O2 . . 89.92(4) ?
N2 Ni1 O1 . . 99.02(5) ?
N3 Ni1 O1 3_556 . 87.78(5) ?
N4 Ni1 O1 . . 170.18(5) ?
N1 Ni1 O1 . . 89.91(4) ?
O2 Ni1 O1 . . 61.24(4) ?
N2 Ni1 C14 . . 129.01(5) ?
N3 Ni1 C14 3_556 . 87.58(5) ?
N4 Ni1 C14 . . 139.74(5) ?
N1 Ni1 C14 . . 90.48(5) ?
O2 Ni1 C14 . . 30.73(5) ?
O1 Ni1 C14 . . 30.52(5) ?

loop_
_geom_bond_atom_site_label_1
_geom_bond_atom_site_label_2
_geom_bond_site_symmetry_2
_geom_bond_distance
_geom_bond_publ_flag
C1 N1 . 1.3393(19) ?
C1 C2 . 1.382(2) ?
C1 H1 . 0.9500 ?
C2 C3 . 1.388(2) ?
C2 H2 . 0.9500 ?
C3 C4 . 1.387(2) ?
C3 H3 . 0.9500 ?
C4 C5 . 1.390(2) ?
C4 H4 . 0.9500 ?
C5 N1 . 1.3547(19) ?
C5 C6 . 1.460(2) ?
C6 N2 . 1.3488(19) ?
C6 C7 . 1.395(2) ?
C7 C8 . 1.384(2) ?
C7 H7 . 0.9500 ?
C8 N3 . 1.3514(19) ?
C8 H8 . 0.9500 ?
C9 C10 . 1.489(2) ?
C9 H9A . 0.9800 ?
C9 H9B . 0.9800 ?
C9 H9C . 0.9800 ?
C10 N6 . 1.3479(19) ?
C10 C11 . 1.374(2) ?
C11 C12 . 1.405(2) ?
C11 H11 . 0.9500 ?
C12 N4 . 1.3348(19) ?
C12 C13 . 1.490(2) ?
C13 H13A . 0.9800 ?
C13 H13B . 0.9800 ?
C13 H13C . 0.9800 ?
C14 O1 . 1.2576(19) ?
C14 O2 . 1.2641(19) ?
C14 C15 . 1.514(2) ?
C14 Ni1 . 2.4738(15) ?
C15 H15A . 0.9800 ?
C15 H15B . 0.9800 ?
C15 H15C . 0.9800 ?
N1 Ni1 . 2.0964(13) ?
N2 N3 . 1.3541(17) ?
N2 Ni1 . 2.0245(12) ?
N3 Ni1 3_556 2.0409(13) ?
N4 N6 . 1.3626(17) ?
N4 Ni1 . 2.0884(12) ?
N6 H6 . 0.859(18) ?
O1 Ni1 . 2.1848(11) ?
O2 Ni1 . 2.1232(11) ?

loop_
_geom_hbond_atom_site_label_D
_geom_hbond_atom_site_label_H
_geom_hbond_atom_site_label_A
_geom_hbond_site_symmetry_A
_geom_hbond_distance_DH
_geom_hbond_distance_HA
_geom_hbond_distance_DA
_geom_hbond_angle_DHA
_geom_hbond_publ_flag
C1 H1 O2 . 0.95 2.61 3.1281(19) 114.7 yes
C13 H13B O2 . 0.98 2.60 3.530(2) 158.7 yes
N6 H6 N2 . 0.859(18) 2.571(18) 2.9931(18) 111.4(14) yes
N6 H6 N3 . 0.859(18) 2.591(19) 3.3065(18) 141.4(16) yes
C2 H2 O2 2 0.95 2.37 3.2692(19) 157.8 yes
C9 H9C O1 3_556 0.98 2.61 3.426(2) 140.9 yes
N6 H6 O1 3_556 0.859(18) 2.332(19) 3.0800(17) 145.6(16) yes
C4 H4 O1 3_566 0.95 2.62 3.4696(19) 149.0 yes

loop_
_geom_torsion_atom_site_label_1
_geom_torsion_atom_site_label_2
_geom_torsion_atom_site_label_3
_geom_torsion_atom_site_label_4
_geom_torsion_site_symmetry_1
_geom_torsion_site_symmetry_2
_geom_torsion_site_symmetry_3
_geom_torsion_site_symmetry_4
_geom_torsion
_geom_torsion_publ_flag
N1 C1 C2 C3 . . . . 1.7(2) ?
C1 C2 C3 C4 . . . . -2.0(2) ?
C2 C3 C4 C5 . . . . 0.6(2) ?
C3 C4 C5 N1 . . . . 1.2(2) ?
C3 C4 C5 C6 . . . . -178.64(14) ?
N1 C5 C6 N2 . . . . 5.98(19) ?
C4 C5 C6 N2 . . . . -174.14(13) ?
N1 C5 C6 C7 . . . . -173.25(15) ?
C4 C5 C6 C7 . . . . 6.6(3) ?
N2 C6 C7 C8 . . . . -0.27(17) ?
C5 C6 C7 C8 . . . . 179.01(15) ?
C6 C7 C8 N3 . . . . 0.00(17) ?
N6 C10 C11 C12 . . . . 0.30(17) ?
C9 C10 C11 C12 . . . . -178.23(17) ?
C10 C11 C12 N4 . . . . 0.04(18) ?
C10 C11 C12 C13 . . . . -178.35(16) ?
C2 C1 N1 C5 . . . . 0.1(2) ?
C2 C1 N1 Ni1 . . . . -178.23(11) ?
C4 C5 N1 C1 . . . . -1.6(2) ?
C6 C5 N1 C1 . . . . 178.30(13) ?
C4 C5 N1 Ni1 . . . . 176.96(11) ?
C6 C5 N1 Ni1 . . . . -3.15(15) ?
C7 C6 N2 N3 . . . . 0.44(16) ?
C5 C6 N2 N3 . . . . -178.96(12) ?
C7 C6 N2 Ni1 . . . . 173.56(10) ?
C5 C6 N2 Ni1 . . . . -5.84(16) ?
C7 C8 N3 N2 . . . . 0.27(17) ?
C7 C8 N3 Ni1 . . . 3_556 178.58(10) ?
C6 N2 N3 C8 . . . . -0.43(15) ?
Ni1 N2 N3 C8 . . . . -171.45(11) ?
C6 N2 N3 Ni1 . . . 3_556 -178.89(9) ?
Ni1 N2 N3 Ni1 . . . 3_556 10.09(18) ?
C11 C12 N4 N6 . . . . -0.36(17) ?
C13 C12 N4 N6 . . . . 178.19(14) ?
C11 C12 N4 Ni1 . . . . 177.84(11) ?
C13 C12 N4 Ni1 . . . . -3.6(2) ?
C11 C10 N6 N4 . . . . -0.55(17) ?
C9 C10 N6 N4 . . . . 178.17(14) ?
C12 N4 N6 C10 . . . . 0.57(16) ?
Ni1 N4 N6 C10 . . . . -178.03(10) ?
O2 C14 O1 Ni1 . . . . 1.96(15) ?
C15 C14 O1 Ni1 . . . . -177.31(14) ?
O1 C14 O2 Ni1 . . . . -2.01(15) ?
C15 C14 O2 Ni1 . . . . 177.26(14) ?
